data_4104820
loop_
_publ_author_name
'William J. Evans'
'Ming Fang'
'Ga\"el Zucchi'
'Filipp Furche'
'Joseph W. Ziller'
'Ryan M. Hoekstra'
'Jeffrey I. Zink'

_publ_section_title
;
 Isolation of Dysprosium and Yttrium Complexes of a Three-Electron
 Reduction Product in the Activation of Dinitrogen, the (N2)3- Radical
;
_journal_name_full 'Journal of the American Chemical Society'
_journal_page_first 11195
_journal_page_last 11202
_journal_paper_doi 10.1021/ja9036753
_journal_volume 131
_journal_year 2009
_chemical_formula_sum 'C56 H136 K N6 O8 Si8 Y2'
_chemical_formula_weight 1463.35
_chemical_name_systematic
; 
 ? 
;
_space_group_IT_number 14
_symmetry_cell_setting monoclinic
_symmetry_space_group_name_Hall '-P 2yn'
_symmetry_space_group_name_H-M 'P 1 21/n 1'
_atom_sites_solution_hydrogens geom
_atom_sites_solution_primary direct
_atom_sites_solution_secondary difmap
_audit_creation_method SHELXTL
_cell_angle_alpha 90.00
_cell_angle_beta 93.6840(10)
_cell_angle_gamma 90.00
_cell_formula_units_Z 4
_cell_length_a 16.4627(9)
_cell_length_b 24.9416(13)
_cell_length_c 19.9471(11)
_cell_measurement_reflns_used 9651
_cell_measurement_temperature 153(2)
_cell_measurement_theta_max 28.12
_cell_measurement_theta_min 2.33
_cell_volume 8173.5(8)
_computing_cell_refinement 'Bruker SMART APEX2/SAINT'
_computing_data_collection 'Bruker SMART APEX2'
_computing_data_reduction 'Bruker SAINT'
_computing_molecular_graphics 'Bruker SHELXTL'
_computing_publication_material 'Bruker SHELXTL'
_computing_structure_refinement 'Bruker SHELXTL'
_computing_structure_solution 'Bruker SHELXTL'
_diffrn_ambient_temperature 153(2)
_diffrn_measured_fraction_theta_full 1.000
_diffrn_measured_fraction_theta_max 1.000
_diffrn_measurement_device_type 'Bruker SMART APEX II CCD'
_diffrn_measurement_method 'phi and omega'
_diffrn_radiation_monochromator graphite
_diffrn_radiation_source 'fine-focus sealed tube'
_diffrn_radiation_type MoK\a
_diffrn_radiation_wavelength 0.71073
_diffrn_reflns_av_R_equivalents 0.0307
_diffrn_reflns_av_sigmaI/netI 0.0236
_diffrn_reflns_limit_h_max 20
_diffrn_reflns_limit_h_min -20
_diffrn_reflns_limit_k_max 31
_diffrn_reflns_limit_k_min -31
_diffrn_reflns_limit_l_max 24
_diffrn_reflns_limit_l_min -24
_diffrn_reflns_number 87041
_diffrn_reflns_theta_full 26.37
_diffrn_reflns_theta_max 26.37
_diffrn_reflns_theta_min 1.31
_exptl_absorpt_coefficient_mu 1.627
_exptl_absorpt_correction_T_max 0.6159
_exptl_absorpt_correction_T_min 0.5347
_exptl_absorpt_correction_type multi-scan
_exptl_absorpt_process_details 'Bruker SADABS'
_exptl_crystal_colour orange
_exptl_crystal_density_diffrn 1.189
_exptl_crystal_density_meas ?
_exptl_crystal_description irregular
_exptl_crystal_F_000 3148
_exptl_crystal_size_max 0.44
_exptl_crystal_size_mid 0.38
_exptl_crystal_size_min 0.33
_refine_diff_density_max 2.045
_refine_diff_density_min -2.071
_refine_diff_density_rms 0.109
_refine_ls_extinction_method none
_refine_ls_goodness_of_fit_ref 1.031
_refine_ls_hydrogen_treatment constr
_refine_ls_matrix_type full
_refine_ls_number_parameters 656
_refine_ls_number_reflns 16720
_refine_ls_number_restraints 330
_refine_ls_restrained_S_all 1.052
_refine_ls_R_factor_all 0.0698
_refine_ls_R_factor_gt 0.0567
_refine_ls_shift/su_max 1.009
_refine_ls_shift/su_mean 0.010
_refine_ls_structure_factor_coef Fsqd
_refine_ls_weighting_details 'calc w=1/[\s^2^(Fo^2^)+(0.0940P)^2^+22.2212P] where P=(Fo^2^+2Fc^2^)/3'
_refine_ls_weighting_scheme calc
_refine_ls_wR_factor_gt 0.1593
_refine_ls_wR_factor_ref 0.1706
_reflns_number_gt 13936
_reflns_number_total 16720
_reflns_threshold_expression >2sigma(I)
_cod_data_source_file ja9036753_si_005.cif
_cod_data_source_block mf11
_cod_depositor_comments
;
The following automatic conversions were performed:

'_exptl_crystal_density_meas' value 'none' was changed to '?' - the
value is perceived as not measured.

Automatic conversion script
Id: cif_fix_values 3008 2015-01-20 13:52:24Z robertas 
;
_cod_database_code 4104820

loop_
_symmetry_equiv_pos_as_xyz
'x, y, z'
'-x+1/2, y+1/2, -z+1/2'
'-x, -y, -z'
'x-1/2, -y-1/2, z-1/2'

loop_
_atom_site_label
_atom_site_type_symbol
_atom_site_fract_x
_atom_site_fract_y
_atom_site_fract_z
_atom_site_U_iso_or_equiv
_atom_site_adp_type
_atom_site_occupancy
_atom_site_symmetry_multiplicity
_atom_site_calc_flag
_atom_site_refinement_flags
_atom_site_disorder_assembly
_atom_site_disorder_group
Y1 Y 0.98536(2) 0.039441(14) 0.090971(17) 0.02164(10) Uani 1 1 d . . .
Si1 Si 0.92812(7) -0.07593(5) 0.16830(6) 0.0309(2) Uani 1 1 d . . .
Si2 Si 0.95196(7) 0.01886(5) 0.26137(6) 0.0309(3) Uani 1 1 d . . .
Si3 Si 1.16763(7) 0.08702(5) 0.14784(6) 0.0292(2) Uani 1 1 d . . .
Si4 Si 1.05300(7) 0.17286(5) 0.09227(6) 0.0306(2) Uani 1 1 d . . .
N1 N 1.03181(19) -0.01487(13) 0.01585(16) 0.0252(7) Uani 1 1 d . . .
N2 N 0.9477(2) -0.00979(13) 0.18396(16) 0.0261(7) Uani 1 1 d . . .
N3 N 1.07675(19) 0.10822(13) 0.11226(16) 0.0257(7) Uani 1 1 d . . .
C1 C 0.8510(3) -0.0828(2) 0.0954(2) 0.0455(12) Uani 1 1 d . . .
H1A H 0.8190 -0.1155 0.1007 0.068 Uiso 1 1 calc R . .
H1B H 0.8789 -0.0848 0.0535 0.068 Uiso 1 1 calc R . .
H1C H 0.8146 -0.0516 0.0938 0.068 Uiso 1 1 calc R . .
C2 C 0.8843(3) -0.1137(2) 0.2398(2) 0.0428(11) Uani 1 1 d . . .
H2A H 0.8842 -0.1522 0.2300 0.064 Uiso 1 1 calc R . .
H2B H 0.8285 -0.1016 0.2451 0.064 Uiso 1 1 calc R . .
H2C H 0.9176 -0.1068 0.2814 0.064 Uiso 1 1 calc R . .
C3 C 1.0221(3) -0.11382(19) 0.1482(3) 0.0487(12) Uani 1 1 d . . .
H3A H 1.0196 -0.1503 0.1663 0.073 Uiso 1 1 calc R . .
H3B H 1.0703 -0.0955 0.1684 0.073 Uiso 1 1 calc R . .
H3C H 1.0254 -0.1155 0.0994 0.073 Uiso 1 1 calc R . .
C4 C 1.0391(3) -0.0068(2) 0.3191(2) 0.0487(12) Uani 1 1 d . . .
H4A H 1.0900 -0.0041 0.2964 0.073 Uiso 1 1 calc R . .
H4B H 1.0291 -0.0444 0.3305 0.073 Uiso 1 1 calc R . .
H4C H 1.0432 0.0147 0.3603 0.073 Uiso 1 1 calc R . .
C5 C 0.9642(3) 0.0936(2) 0.2554(2) 0.0439(11) Uani 1 1 d . . .
H5A H 1.0121 0.1019 0.2305 0.066 Uiso 1 1 calc R . .
H5B H 0.9711 0.1089 0.3006 0.066 Uiso 1 1 calc R . .
H5C H 0.9156 0.1091 0.2318 0.066 Uiso 1 1 calc R . .
C6 C 0.8576(3) 0.0116(2) 0.3098(2) 0.0464(12) Uani 1 1 d . . .
H6A H 0.8101 0.0244 0.2823 0.070 Uiso 1 1 calc R . .
H6B H 0.8638 0.0328 0.3512 0.070 Uiso 1 1 calc R . .
H6C H 0.8499 -0.0262 0.3212 0.070 Uiso 1 1 calc R . .
C7 C 1.1641(3) 0.01235(18) 0.1612(2) 0.0359(9) Uani 1 1 d . . .
H7A H 1.2162 0.0002 0.1824 0.054 Uiso 1 1 calc R . .
H7B H 1.1540 -0.0056 0.1178 0.054 Uiso 1 1 calc R . .
H7C H 1.1202 0.0037 0.1903 0.054 Uiso 1 1 calc R . .
C8 C 1.1958(3) 0.1181(2) 0.2325(3) 0.0528(14) Uani 1 1 d . . .
H8A H 1.2534 0.1283 0.2350 0.079 Uiso 1 1 calc R . .
H8B H 1.1864 0.0920 0.2680 0.079 Uiso 1 1 calc R . .
H8C H 1.1623 0.1500 0.2384 0.079 Uiso 1 1 calc R . .
C9 C 1.2560(3) 0.0990(2) 0.0953(3) 0.0530(13) Uani 1 1 d . . .
H9A H 1.3020 0.1130 0.1236 0.079 Uiso 1 1 calc R . .
H9B H 1.2406 0.1252 0.0600 0.079 Uiso 1 1 calc R . .
H9C H 1.2717 0.0652 0.0746 0.079 Uiso 1 1 calc R . .
C10 C 0.9460(3) 0.1768(2) 0.0553(3) 0.0542(14) Uani 1 1 d . . .
H10A H 0.9092 0.1610 0.0866 0.081 Uiso 1 1 calc R . .
H10B H 0.9415 0.1570 0.0128 0.081 Uiso 1 1 calc R . .
H10C H 0.9312 0.2144 0.0472 0.081 Uiso 1 1 calc R . .
C11 C 1.1186(3) 0.2044(2) 0.0297(3) 0.0511(13) Uani 1 1 d . . .
H11A H 1.1186 0.1817 -0.0105 0.077 Uiso 1 1 calc R . .
H11B H 1.1744 0.2079 0.0495 0.077 Uiso 1 1 calc R . .
H11C H 1.0972 0.2399 0.0173 0.077 Uiso 1 1 calc R . .
C12 C 1.0572(5) 0.2196(2) 0.1661(3) 0.0638(17) Uani 1 1 d . . .
H12A H 1.0237 0.2053 0.2008 0.096 Uiso 1 1 calc R . .
H12B H 1.0364 0.2549 0.1517 0.096 Uiso 1 1 calc R . .
H12C H 1.1136 0.2232 0.1844 0.096 Uiso 1 1 calc R . .
O1 O 0.84379(17) 0.06633(13) 0.07568(14) 0.0336(7) Uani 1 1 d . . .
C13 C 0.8021(3) 0.0712(3) 0.0097(2) 0.0511(14) Uani 1 1 d . . .
H13A H 0.8317 0.0517 -0.0244 0.061 Uiso 1 1 calc R . .
H13B H 0.7968 0.1093 -0.0038 0.061 Uiso 1 1 calc R . .
C14 C 0.7211(4) 0.0469(2) 0.0172(3) 0.0597(15) Uani 1 1 d . . .
H14A H 0.7235 0.0074 0.0136 0.072 Uiso 1 1 calc R . .
H14B H 0.6804 0.0609 -0.0171 0.072 Uiso 1 1 calc R . .
C15 C 0.7014(3) 0.0637(3) 0.0859(3) 0.0652(18) Uani 1 1 d . . .
H15A H 0.6657 0.0371 0.1061 0.078 Uiso 1 1 calc R . .
H15B H 0.6740 0.0991 0.0848 0.078 Uiso 1 1 calc R . .
C16 C 0.7831(3) 0.0668(2) 0.1248(2) 0.0456(12) Uani 1 1 d . . .
H16A H 0.7873 0.1001 0.1518 0.055 Uiso 1 1 calc R . .
H16B H 0.7906 0.0357 0.1555 0.055 Uiso 1 1 calc R . .
Y2 Y 0.53104(2) 0.029547(14) 0.407146(17) 0.02197(10) Uani 1 1 d . . .
Si5 Si 0.52046(7) 0.14381(4) 0.30512(5) 0.0287(2) Uani 1 1 d . . .
Si6 Si 0.44018(7) 0.15211(4) 0.43478(5) 0.0267(2) Uani 1 1 d . . .
Si7 Si 0.59734(7) -0.07126(4) 0.29888(5) 0.0268(2) Uani 1 1 d . . .
Si8 Si 0.42127(7) -0.04003(4) 0.28785(5) 0.0271(2) Uani 1 1 d . . .
O2 O 0.67045(18) 0.05836(12) 0.43519(16) 0.0356(7) Uani 1 1 d . B .
N4 N 0.45886(19) 0.00362(13) 0.48976(16) 0.0259(7) Uani 1 1 d . . .
N5 N 0.49683(19) 0.11783(13) 0.37983(15) 0.0244(7) Uani 1 1 d . . .
N6 N 0.5182(2) -0.03308(13) 0.32181(16) 0.0248(7) Uani 1 1 d . . .
C17 C 0.4302(3) 0.1558(2) 0.2445(2) 0.0438(11) Uani 1 1 d . . .
H17A H 0.3924 0.1805 0.2646 0.066 Uiso 1 1 calc R . .
H17B H 0.4026 0.1217 0.2342 0.066 Uiso 1 1 calc R . .
H17C H 0.4486 0.1715 0.2030 0.066 Uiso 1 1 calc R . .
C18 C 0.5772(3) 0.20970(19) 0.3115(2) 0.0418(11) Uani 1 1 d . . .
H18A H 0.5446 0.2362 0.3341 0.063 Uiso 1 1 calc R . .
H18B H 0.5872 0.2225 0.2663 0.063 Uiso 1 1 calc R . .
H18C H 0.6293 0.2045 0.3373 0.063 Uiso 1 1 calc R . .
C19 C 0.5885(3) 0.0962(2) 0.2611(2) 0.0438(11) Uani 1 1 d . . .
H19A H 0.5619 0.0612 0.2562 0.066 Uiso 1 1 calc R . .
H19B H 0.6403 0.0923 0.2876 0.066 Uiso 1 1 calc R . .
H19C H 0.5985 0.1105 0.2166 0.066 Uiso 1 1 calc R . .
C20 C 0.4232(3) 0.22540(18) 0.4143(2) 0.0417(11) Uani 1 1 d . . .
H20A H 0.3971 0.2288 0.3690 0.063 Uiso 1 1 calc R . .
H20B H 0.4757 0.2441 0.4165 0.063 Uiso 1 1 calc R . .
H20C H 0.3881 0.2413 0.4468 0.063 Uiso 1 1 calc R . .
C21 C 0.4903(3) 0.14923(18) 0.5219(2) 0.0371(10) Uani 1 1 d . . .
H21A H 0.5001 0.1117 0.5347 0.056 Uiso 1 1 calc R . .
H21B H 0.4547 0.1659 0.5535 0.056 Uiso 1 1 calc R . .
H21C H 0.5422 0.1685 0.5230 0.056 Uiso 1 1 calc R . .
C22 C 0.3353(3) 0.12379(19) 0.4388(2) 0.0372(10) Uani 1 1 d . . .
H22A H 0.3390 0.0855 0.4494 0.056 Uiso 1 1 calc R . .
H22B H 0.3050 0.1287 0.3953 0.056 Uiso 1 1 calc R . .
H22C H 0.3071 0.1424 0.4738 0.056 Uiso 1 1 calc R . .
C23 C 0.5713(3) -0.14353(19) 0.2805(3) 0.0430(11) Uani 1 1 d . . .
H23A H 0.5463 -0.1593 0.3192 0.064 Uiso 1 1 calc R . .
H23B H 0.6210 -0.1633 0.2719 0.064 Uiso 1 1 calc R . .
H23C H 0.5330 -0.1456 0.2409 0.064 Uiso 1 1 calc R . .
C24 C 0.6443(3) -0.0458(2) 0.2214(2) 0.0390(10) Uani 1 1 d . . .
H24A H 0.6594 -0.0081 0.2277 0.059 Uiso 1 1 calc R . .
H24B H 0.6049 -0.0492 0.1826 0.059 Uiso 1 1 calc R . .
H24C H 0.6929 -0.0670 0.2135 0.059 Uiso 1 1 calc R . .
C25 C 0.6806(3) -0.07121(19) 0.3677(2) 0.0362(10) Uani 1 1 d . . .
H25A H 0.6591 -0.0843 0.4094 0.054 Uiso 1 1 calc R . .
H25B H 0.7013 -0.0346 0.3746 0.054 Uiso 1 1 calc R . .
H25C H 0.7249 -0.0947 0.3552 0.054 Uiso 1 1 calc R . .
C26 C 0.3722(3) -0.10653(19) 0.3055(3) 0.0449(11) Uani 1 1 d . . .
H26A H 0.3433 -0.1199 0.2643 0.067 Uiso 1 1 calc R . .
H26B H 0.3335 -0.1019 0.3404 0.067 Uiso 1 1 calc R . .
H26C H 0.4142 -0.1323 0.3209 0.067 Uiso 1 1 calc R . .
C27 C 0.3550(3) 0.01228(18) 0.3237(2) 0.0333(9) Uani 1 1 d . . .
H27A H 0.3002 0.0102 0.3016 0.050 Uiso 1 1 calc R . .
H27B H 0.3780 0.0479 0.3162 0.050 Uiso 1 1 calc R . .
H27C H 0.3522 0.0062 0.3720 0.050 Uiso 1 1 calc R . .
C28 C 0.4131(3) -0.0307(2) 0.1940(2) 0.0465(12) Uani 1 1 d . . .
H28A H 0.3759 -0.0576 0.1734 0.070 Uiso 1 1 calc R . .
H28B H 0.4670 -0.0349 0.1764 0.070 Uiso 1 1 calc R . .
H28C H 0.3921 0.0053 0.1832 0.070 Uiso 1 1 calc R . .
C29 C 0.7052(3) 0.1105(2) 0.4257(3) 0.0471(12) Uani 1 1 d . B .
H29A H 0.6622 0.1369 0.4125 0.057 Uiso 1 1 calc R . .
H29B H 0.7445 0.1093 0.3902 0.057 Uiso 1 1 calc R . .
C30 C 0.7478(4) 0.1256(2) 0.4925(3) 0.0709(19) Uani 1 1 d . . .
H30A H 0.7202 0.1563 0.5129 0.085 Uiso 1 1 calc R A 1
H30B H 0.8053 0.1352 0.4871 0.085 Uiso 1 1 calc R A 1
C31A C 0.7418(7) 0.0754(4) 0.5355(5) 0.039(2) Uiso 0.50 1 d P B 1
H31A H 0.7946 0.0676 0.5601 0.047 Uiso 0.50 1 calc PR B 1
H31B H 0.6997 0.0798 0.5683 0.047 Uiso 0.50 1 calc PR B 1
C31B C 0.7775(9) 0.0699(5) 0.5195(7) 0.060(3) Uiso 0.50 1 d P B 2
H31C H 0.8331 0.0620 0.5060 0.072 Uiso 0.50 1 calc PR B 2
H31D H 0.7774 0.0684 0.5691 0.072 Uiso 0.50 1 calc PR B 2
C32 C 0.7200(4) 0.0330(2) 0.4891(3) 0.0595(17) Uani 1 1 d . . .
H32A H 0.6887 0.0048 0.5111 0.071 Uiso 1 1 calc R B 1
H32B H 0.7692 0.0166 0.4717 0.071 Uiso 1 1 calc R B 1
K1 K 0.49127(6) -0.25528(4) 0.00374(5) 0.0432(2) Uani 1 1 d . . .
O3 O 0.5196(5) -0.1552(3) -0.0028(4) 0.0537(14) Uiso 0.50 1 d P C 1
O3B O 0.5612(5) -0.1559(3) -0.0036(4) 0.0537(14) Uiso 0.50 1 d P C 2
O4 O 0.3630(5) -0.2653(3) -0.0829(4) 0.0569(14) Uiso 0.50 1 d P C 1
O4B O 0.3477(5) -0.2227(3) -0.0642(4) 0.0569(14) Uiso 0.50 1 d P C 2
O6 O 0.6315(2) -0.26663(19) 0.0796(2) 0.0632(11) Uani 1 1 d . C .
O7 O 0.5723(3) -0.2778(2) -0.1070(2) 0.0775(15) Uani 1 1 d . C .
O8 O 0.3933(3) -0.2246(2) 0.0993(2) 0.0722(13) Uani 1 1 d . C .
O5 O 0.4652(3) -0.35685(19) 0.0403(3) 0.0982(19) Uani 1 1 d . C .
C41 C 0.5059(8) -0.3958(6) -0.0015(7) 0.0656(11) Uiso 0.50 1 d PD C 1
C42 C 0.4384(7) -0.4201(6) -0.0372(6) 0.0656(11) Uiso 0.50 1 d PD C 1
C43 C 0.3705(10) -0.4212(7) 0.0111(7) 0.0656(11) Uiso 0.50 1 d PD C 1
C44 C 0.3899(4) -0.3759(3) 0.0601(3) 0.0656(11) Uiso 1 1 d D . .
C41B C 0.5085(9) -0.4015(6) 0.0215(7) 0.0656(11) Uiso 0.50 1 d P C 2
C42B C 0.4339(9) -0.4406(6) -0.0169(7) 0.0656(11) Uiso 0.50 1 d P C 2
C43B C 0.3647(12) -0.4269(7) 0.0225(8) 0.0656(11) Uiso 0.50 1 d P C 2
C33 C 0.522(3) -0.1235(12) -0.0599(12) 0.0522(9) Uiso 0.50 1 d PD C 1
C34 C 0.5275(13) -0.0667(10) -0.0364(7) 0.0522(9) Uiso 0.50 1 d PD C 1
C35 C 0.5651(7) -0.0696(4) 0.0343(6) 0.0522(9) Uiso 0.50 1 d PD C 1
C36 C 0.5921(7) -0.1215(4) 0.0476(6) 0.0522(9) Uiso 0.50 1 d PD C 1
C33B C 0.524(3) -0.1232(12) -0.0598(12) 0.0522(9) Uiso 0.50 1 d PD C 2
C34B C 0.5352(13) -0.0661(10) -0.0369(7) 0.0522(9) Uiso 0.50 1 d PD C 2
C35B C 0.5276(7) -0.0691(4) 0.0377(6) 0.0522(9) Uiso 0.50 1 d PD C 2
C36B C 0.5614(7) -0.1212(4) 0.0571(6) 0.0522(9) Uiso 0.50 1 d PD C 2
C37 C 0.2959(7) -0.3034(4) -0.1028(6) 0.0584(10) Uiso 0.50 1 d PD C 1
C38 C 0.2228(7) -0.2692(5) -0.1093(7) 0.0584(10) Uiso 0.50 1 d PD C 1
C39 C 0.2569(7) -0.2160(4) -0.1313(6) 0.0584(10) Uiso 0.50 1 d PD C 1
C40 C 0.3466(7) -0.2234(5) -0.1325(8) 0.0584(10) Uiso 0.50 1 d PD C 1
C37B C 0.2713(7) -0.2410(5) -0.0444(5) 0.0584(10) Uiso 0.50 1 d PD C 2
C38B C 0.2358(7) -0.2783(5) -0.0973(6) 0.0584(10) Uiso 0.50 1 d PD C 2
C39B C 0.2996(7) -0.2833(4) -0.1488(6) 0.0584(10) Uiso 0.50 1 d PD C 2
C40B C 0.3568(7) -0.2393(5) -0.1351(7) 0.0584(10) Uiso 0.50 1 d PD C 2
C45 C 0.6109(7) -0.2810(5) 0.1474(6) 0.0512(9) Uiso 0.50 1 d PD C 1
C46 C 0.6801(8) -0.2644(5) 0.1954(6) 0.0512(9) Uiso 0.50 1 d PD C 1
C47 C 0.7210(10) -0.2187(6) 0.1594(8) 0.0512(9) Uiso 0.50 1 d PD C 1
C48 C 0.7040(12) -0.2333(7) 0.0860(7) 0.0512(9) Uiso 0.50 1 d PD C 1
C45B C 0.6204(7) -0.3003(5) 0.1389(6) 0.0512(9) Uiso 0.50 1 d PD C 2
C46B C 0.6810(8) -0.2782(4) 0.1918(6) 0.0512(9) Uiso 0.50 1 d PD C 2
C47B C 0.7095(10) -0.2258(6) 0.1614(8) 0.0512(9) Uiso 0.50 1 d PD C 2
C48B C 0.7079(12) -0.2409(6) 0.0878(8) 0.0512(9) Uiso 0.50 1 d PD C 2
C49 C 0.5578(6) -0.3037(5) -0.1722(6) 0.0493(9) Uiso 0.50 1 d PD C 1
C50 C 0.6380(6) -0.3084(5) -0.2007(5) 0.0493(9) Uiso 0.50 1 d PD C 1
C51 C 0.6960(7) -0.2736(5) -0.1590(6) 0.0493(9) Uiso 0.50 1 d PD C 1
C52 C 0.6526(14) -0.2563(12) -0.0996(12) 0.0493(9) Uiso 0.50 1 d PD C 1
C49B C 0.5673(6) -0.3197(5) -0.1569(6) 0.0493(9) Uiso 0.50 1 d PD C 2
C50B C 0.6483(6) -0.3294(4) -0.1792(6) 0.0493(9) Uiso 0.50 1 d PD C 2
C51B C 0.7018(7) -0.2860(4) -0.1503(7) 0.0493(9) Uiso 0.50 1 d PD C 2
C52B C 0.6552(14) -0.2589(12) -0.0978(12) 0.0493(9) Uiso 0.50 1 d PD C 2
C53 C 0.3578(7) -0.1706(4) 0.0988(5) 0.0534(10) Uiso 0.50 1 d PD C 1
C54 C 0.2828(8) -0.1750(5) 0.1339(7) 0.0534(10) Uiso 0.50 1 d PD C 1
C55 C 0.2997(7) -0.2215(5) 0.1822(6) 0.0534(10) Uiso 0.50 1 d PD C 1
C56 C 0.3873(7) -0.2384(5) 0.1684(7) 0.0534(10) Uiso 0.50 1 d PD C 1
C53B C 0.3096(7) -0.1985(5) 0.0686(5) 0.0534(10) Uiso 0.50 1 d PD C 2
C54B C 0.2724(8) -0.1839(5) 0.1320(7) 0.0534(10) Uiso 0.50 1 d PD C 2
C55B C 0.2917(7) -0.2350(5) 0.1732(6) 0.0534(10) Uiso 0.50 1 d PD C 2
C56B C 0.3762(7) -0.2487(5) 0.1590(7) 0.0534(10) Uiso 0.50 1 d PD C 2

loop_
_atom_site_aniso_label
_atom_site_aniso_U_11
_atom_site_aniso_U_22
_atom_site_aniso_U_33
_atom_site_aniso_U_23
_atom_site_aniso_U_13
_atom_site_aniso_U_12
Y1 0.01999(18) 0.02458(19) 0.02035(18) -0.00046(13) 0.00115(13) -0.00033(13)
Si1 0.0358(6) 0.0286(6) 0.0286(6) 0.0030(4) 0.0026(5) -0.0031(5)
Si2 0.0312(6) 0.0391(6) 0.0227(5) -0.0022(5) 0.0047(4) -0.0034(5)
Si3 0.0214(5) 0.0317(6) 0.0340(6) -0.0040(5) -0.0019(4) -0.0012(4)
Si4 0.0320(6) 0.0260(6) 0.0339(6) -0.0001(4) 0.0027(5) 0.0001(4)
N1 0.0224(15) 0.0285(16) 0.0243(16) 0.0013(13) -0.0009(12) 0.0045(13)
N2 0.0254(16) 0.0313(17) 0.0218(16) 0.0004(13) 0.0024(12) -0.0008(13)
N3 0.0229(16) 0.0269(16) 0.0272(16) -0.0017(13) 0.0004(13) -0.0007(13)
C1 0.057(3) 0.043(3) 0.036(2) -0.002(2) -0.005(2) -0.012(2)
C2 0.047(3) 0.043(3) 0.038(2) 0.012(2) 0.005(2) -0.008(2)
C3 0.059(3) 0.031(2) 0.058(3) 0.004(2) 0.017(3) 0.006(2)
C4 0.049(3) 0.066(3) 0.030(2) 0.002(2) -0.006(2) -0.001(3)
C5 0.052(3) 0.043(3) 0.037(2) -0.011(2) 0.010(2) -0.003(2)
C6 0.042(3) 0.065(3) 0.034(2) -0.004(2) 0.014(2) -0.006(2)
C7 0.028(2) 0.038(2) 0.041(2) -0.0007(19) -0.0037(18) 0.0042(18)
C8 0.046(3) 0.056(3) 0.053(3) -0.018(3) -0.022(2) 0.009(2)
C9 0.027(2) 0.061(3) 0.071(4) 0.011(3) 0.010(2) 0.000(2)
C10 0.038(3) 0.053(3) 0.071(4) 0.026(3) -0.002(2) 0.007(2)
C11 0.052(3) 0.038(3) 0.065(3) 0.011(2) 0.017(3) -0.004(2)
C12 0.104(5) 0.035(3) 0.053(3) -0.011(2) 0.003(3) 0.014(3)
O1 0.0248(14) 0.0481(18) 0.0275(15) 0.0019(13) -0.0007(11) 0.0075(12)
C13 0.034(2) 0.087(4) 0.031(2) 0.000(2) -0.0055(19) 0.022(3)
C14 0.049(3) 0.059(3) 0.068(4) 0.002(3) -0.023(3) 0.001(3)
C15 0.028(3) 0.111(5) 0.057(3) 0.019(3) 0.002(2) 0.001(3)
C16 0.028(2) 0.073(4) 0.037(2) -0.001(2) 0.0056(19) 0.015(2)
Y2 0.02569(19) 0.02207(18) 0.01807(18) -0.00004(13) 0.00074(13) -0.00073(13)
Si5 0.0347(6) 0.0288(6) 0.0226(5) 0.0038(4) 0.0029(4) -0.0030(4)
Si6 0.0316(6) 0.0244(5) 0.0240(5) -0.0009(4) 0.0017(4) 0.0014(4)
Si7 0.0287(5) 0.0294(6) 0.0229(5) -0.0025(4) 0.0057(4) 0.0012(4)
Si8 0.0262(5) 0.0316(6) 0.0232(5) -0.0041(4) 0.0003(4) -0.0022(4)
O2 0.0313(15) 0.0305(15) 0.0435(17) 0.0073(13) -0.0084(13) -0.0038(12)
N4 0.0252(16) 0.0295(17) 0.0225(16) 0.0014(13) -0.0018(12) 0.0012(13)
N5 0.0279(16) 0.0241(16) 0.0211(15) 0.0018(12) 0.0017(13) -0.0011(13)
N6 0.0261(16) 0.0256(16) 0.0229(16) -0.0021(12) 0.0039(13) -0.0009(13)
C17 0.056(3) 0.045(3) 0.028(2) 0.0074(19) -0.009(2) -0.004(2)
C18 0.049(3) 0.037(2) 0.041(3) 0.0078(19) 0.007(2) -0.012(2)
C19 0.055(3) 0.041(3) 0.037(2) 0.002(2) 0.019(2) -0.002(2)
C20 0.059(3) 0.029(2) 0.037(2) -0.0001(18) 0.000(2) 0.007(2)
C21 0.048(3) 0.036(2) 0.027(2) -0.0024(17) 0.0007(18) -0.0013(19)
C22 0.033(2) 0.042(2) 0.038(2) -0.0082(19) 0.0084(18) 0.0011(19)
C23 0.046(3) 0.035(2) 0.049(3) -0.011(2) 0.009(2) 0.001(2)
C24 0.036(2) 0.055(3) 0.027(2) 0.0008(19) 0.0088(18) 0.005(2)
C25 0.034(2) 0.040(2) 0.034(2) 0.0025(19) 0.0006(18) 0.0041(18)
C26 0.036(2) 0.039(3) 0.060(3) -0.005(2) 0.003(2) -0.011(2)
C27 0.027(2) 0.039(2) 0.033(2) -0.0039(18) -0.0011(17) 0.0030(17)
C28 0.040(3) 0.075(4) 0.024(2) -0.007(2) -0.0038(19) 0.003(2)
C29 0.039(3) 0.043(3) 0.058(3) 0.017(2) -0.005(2) -0.013(2)
C30 0.078(4) 0.045(3) 0.085(5) 0.006(3) -0.034(4) -0.021(3)
C32 0.050(3) 0.044(3) 0.080(4) 0.019(3) -0.034(3) -0.008(2)
K1 0.0357(5) 0.0481(6) 0.0463(6) -0.0058(5) 0.0069(4) -0.0062(4)
O6 0.047(2) 0.093(3) 0.048(2) 0.010(2) -0.0022(17) -0.018(2)
O7 0.053(2) 0.109(4) 0.074(3) -0.048(3) 0.030(2) -0.033(2)
O8 0.084(3) 0.091(3) 0.045(2) 0.018(2) 0.031(2) 0.033(3)
O5 0.062(3) 0.058(3) 0.179(6) -0.021(3) 0.041(3) -0.021(2)

loop_
_atom_type_symbol
_atom_type_description
_atom_type_scat_dispersion_real
_atom_type_scat_dispersion_imag
_atom_type_scat_source
C C 0.0033 0.0016 'International Tables Vol C Tables 4.2.6.8 and 6.1.1.4'
H H 0.0000 0.0000 'International Tables Vol C Tables 4.2.6.8 and 6.1.1.4'
N N 0.0061 0.0033 'International Tables Vol C Tables 4.2.6.8 and 6.1.1.4'
O O 0.0106 0.0060 'International Tables Vol C Tables 4.2.6.8 and 6.1.1.4'
Si Si 0.0817 0.0704 'International Tables Vol C Tables 4.2.6.8 and 6.1.1.4'
K K 0.2009 0.2494 'International Tables Vol C Tables 4.2.6.8 and 6.1.1.4'
Y Y -2.7962 3.5667 'International Tables Vol C Tables 4.2.6.8 and 6.1.1.4'

loop_
_geom_angle_atom_site_label_1
_geom_angle_atom_site_label_2
_geom_angle_atom_site_label_3
_geom_angle
_geom_angle_site_symmetry_1
_geom_angle_site_symmetry_3
N1 Y1 N1 37.02(15) . 3_755
N1 Y1 N3 109.49(12) . .
N1 Y1 N3 115.11(12) 3_755 .
N1 Y1 N2 109.82(12) . .
N1 Y1 N2 126.33(12) 3_755 .
N3 Y1 N2 116.60(11) . .
N1 Y1 O1 117.33(11) . .
N1 Y1 O1 83.89(10) 3_755 .
N3 Y1 O1 115.36(11) . .
N2 Y1 O1 86.75(11) . .
N2 Si1 C1 109.9(2) . .
N2 Si1 C3 112.2(2) . .
C1 Si1 C3 108.3(3) . .
N2 Si1 C2 114.8(2) . .
C1 Si1 C2 105.5(2) . .
C3 Si1 C2 105.7(2) . .
N2 Si1 Y1 38.36(11) . .
C1 Si1 Y1 85.37(16) . .
C3 Si1 Y1 94.15(16) . .
C2 Si1 Y1 152.55(17) . .
N2 Si2 C5 110.94(19) . .
N2 Si2 C6 115.9(2) . .
C5 Si2 C6 102.8(2) . .
N2 Si2 C4 113.3(2) . .
C5 Si2 C4 107.1(2) . .
C6 Si2 C4 105.8(2) . .
N3 Si3 C9 114.3(2) . .
N3 Si3 C7 109.42(18) . .
C9 Si3 C7 105.7(2) . .
N3 Si3 C8 113.9(2) . .
C9 Si3 C8 106.3(3) . .
C7 Si3 C8 106.7(2) . .
N3 Si3 Y1 39.14(11) . .
C9 Si3 Y1 125.28(19) . .
C7 Si3 Y1 70.29(13) . .
C8 Si3 Y1 127.61(19) . .
N3 Si4 C10 109.8(2) . .
N3 Si4 C11 114.8(2) . .
C10 Si4 C11 106.5(3) . .
N3 Si4 C12 114.2(2) . .
C10 Si4 C12 105.3(3) . .
C11 Si4 C12 105.6(3) . .
N1 N1 Y1 72.4(3) 3_755 .
N1 N1 Y1 70.6(2) 3_755 3_755
Y1 N1 Y1 142.99(15) . 3_755
Si2 N2 Si1 124.7(2) . .
Si2 N2 Y1 120.13(17) . .
Si1 N2 Y1 114.75(16) . .
Si3 N3 Si4 125.2(2) . .
Si3 N3 Y1 113.11(16) . .
Si4 N3 Y1 121.69(17) . .
C16 O1 C13 107.9(3) . .
C16 O1 Y1 128.1(2) . .
C13 O1 Y1 122.2(3) . .
O1 C13 C14 104.5(4) . .
C13 C14 C15 103.3(5) . .
C14 C15 C16 104.3(4) . .
O1 C16 C15 106.4(4) . .
N4 Y2 N4 37.11(15) . 3_656
N4 Y2 N6 109.04(12) . .
N4 Y2 N6 115.46(12) 3_656 .
N4 Y2 N5 108.69(12) . .
N4 Y2 N5 125.00(11) 3_656 .
N6 Y2 N5 117.23(11) . .
N4 Y2 O2 117.59(11) . .
N4 Y2 O2 83.31(11) 3_656 .
N6 Y2 O2 114.16(11) . .
N5 Y2 O2 89.14(10) . .
N5 Si5 C17 114.3(2) . .
N5 Si5 C19 110.22(19) . .
C17 Si5 C19 105.6(2) . .
N5 Si5 C18 114.49(19) . .
C17 Si5 C18 105.8(2) . .
C19 Si5 C18 105.8(2) . .
N5 Si6 C22 112.38(18) . .
N5 Si6 C21 110.39(19) . .
C22 Si6 C21 107.3(2) . .
N5 Si6 C20 115.05(19) . .
C22 Si6 C20 104.5(2) . .
C21 Si6 C20 106.7(2) . .
N6 Si7 C25 109.83(18) . .
N6 Si7 C24 113.24(19) . .
C25 Si7 C24 106.4(2) . .
N6 Si7 C23 114.79(19) . .
C25 Si7 C23 106.8(2) . .
C24 Si7 C23 105.3(2) . .
N6 Si8 C27 109.36(18) . .
N6 Si8 C28 112.9(2) . .
C27 Si8 C28 106.7(2) . .
N6 Si8 C26 114.7(2) . .
C27 Si8 C26 105.9(2) . .
C28 Si8 C26 106.8(2) . .
N6 Si8 Y2 38.82(11) . .
C27 Si8 Y2 70.80(13) . .
C28 Si8 Y2 129.68(18) . .
C26 Si8 Y2 122.47(17) . .
C29 O2 C32 106.4(3) . .
C29 O2 Y2 127.9(3) . .
C32 O2 Y2 121.2(3) . .
N4 N4 Y2 72.3(3) 3_656 .
N4 N4 Y2 70.6(2) 3_656 3_656
Y2 N4 Y2 142.89(15) . 3_656
Si5 N5 Si6 122.51(19) . .
Si5 N5 Y2 120.14(17) . .
Si6 N5 Y2 117.12(16) . .
Si7 N6 Si8 123.45(19) . .
Si7 N6 Y2 122.76(17) . .
Si8 N6 Y2 113.68(16) . .
O2 C29 C30 106.0(4) . .
C29 C30 C31A 104.3(5) . .
C29 C30 C31B 101.4(6) . .
C31A C30 C31B 26.2(5) . .
C32 C31A C30 105.4(7) . .
C32 C31B C30 104.1(8) . .
C31B C32 C31A 28.3(6) . .
C31B C32 O2 111.0(6) . .
C31A C32 O2 105.2(5) . .
O3 K1 O4 101.5(3) . .
O3 K1 O5 167.2(2) . .
O4 K1 O5 87.3(2) . .
O3 K1 O8 83.0(2) . .
O4 K1 O8 90.0(2) . .
O5 K1 O8 87.82(16) . .
O3 K1 O6 88.8(2) . .
O4 K1 O6 166.9(2) . .
O5 K1 O6 83.92(16) . .
O8 K1 O6 99.39(14) . .
O3 K1 O7 93.4(2) . .
O4 K1 O7 82.1(2) . .
O5 K1 O7 96.96(17) . .
O8 K1 O7 170.53(15) . .
O6 K1 O7 89.27(14) . .
O3 K1 O3B 14.3(2) . .
O4 K1 O3B 111.7(3) . .
O5 K1 O3B 160.9(2) . .
O8 K1 O3B 93.1(2) . .
O6 K1 O3B 77.1(2) . .
O7 K1 O3B 85.1(2) . .
O3 K1 O4B 80.8(3) . .
O4 K1 O4B 24.6(2) . .
O5 K1 O4B 105.3(2) . .
O8 K1 O4B 74.4(2) . .
O6 K1 O4B 168.4(2) . .
O7 K1 O4B 96.4(2) . .
O3B K1 O4B 93.3(2) . .
C33 O3 C36 98.5(14) . .
C33 O3 K1 128.0(10) . .
C36 O3 K1 124.6(5) . .
C36B O3B C33B 106.0(11) . .
C36B O3B K1 117.5(6) . .
C33B O3B K1 112.5(14) . .
C40 O4 C37 100.1(8) . .
C40 O4 K1 118.8(7) . .
C37 O4 K1 141.1(6) . .
C37B O4B C40B 108.7(8) . .
C37B O4B K1 120.9(7) . .
C40B O4B K1 104.4(6) . .
C48B O6 C48 7.9(13) . .
C48B O6 C45 105.2(8) . .
C48 O6 C45 107.3(7) . .
C48B O6 C45B 108.8(8) . .
C48 O6 C45B 113.5(8) . .
C45 O6 C45B 21.1(6) . .
C48B O6 K1 137.9(7) . .
C48 O6 K1 131.2(7) . .
C45 O6 K1 107.7(5) . .
C45B O6 K1 111.5(5) . .
C52 O7 C49B 110.8(8) . .
C52 O7 C52B 3(3) . .
C49B O7 C52B 109.5(8) . .
C52 O7 C49 110.9(8) . .
C49B O7 C49 20.6(6) . .
C52B O7 C49 110.8(8) . .
C52 O7 K1 109.8(7) . .
C49B O7 K1 134.8(5) . .
C52B O7 K1 109.9(7) . .
C49 O7 K1 139.3(5) . .
C56B O8 C56 14.6(8) . .
C56B O8 C53 107.5(7) . .
C56 O8 C53 100.1(7) . .
C56B O8 C53B 106.7(7) . .
C56 O8 C53B 110.7(6) . .
C53 O8 C53B 45.2(6) . .
C56B O8 K1 130.9(6) . .
C56 O8 K1 134.2(5) . .
C53 O8 K1 120.9(5) . .
C53B O8 K1 112.6(4) . .
C41B O5 C44 106.4(8) . .
C41B O5 C41 19.0(8) . .
C44 O5 C41 112.2(7) . .
C41B O5 K1 126.3(7) . .
C44 O5 K1 123.7(4) . .
C41 O5 K1 112.6(6) . .
C42 C41 O5 101.3(10) . .
C42 C41 K1 112.9(9) . .
O5 C41 K1 44.7(5) . .
C41 C42 C43 105.9(10) . .
C44 C43 C42 105.3(10) . .
O5 C44 C43 102.9(7) . .
O5 C44 C43B 111.1(8) . .
C43 C44 C43B 10.9(10) . .
O5 C41B C42B 102.3(10) . .
C43B C42B C41B 100.8(12) . .
C42B C43B C44 105.3(12) . .
O3 C33 C34 106.7(15) . .
C33 C34 C35 105.1(11) . .
C36 C35 C34 109.4(11) . .
C35 C36 O3 98.1(8) . .
O3B C33B C34B 104.7(13) . .
C33B C34B C35B 103.8(13) . .
C36B C35B C34B 104.6(10) . .
C35B C36B O3B 108.7(9) . .
C38 C37 O4 104.0(9) . .
C37 C38 C39 102.5(9) . .
C40 C39 C38 106.5(9) . .
O4 C40 C39 102.6(9) . .
O4B C37B C38B 108.5(9) . .
C37B C38B C39B 105.7(9) . .
C40B C39B C38B 106.2(9) . .
C39B C40B O4B 106.4(9) . .
C39B C40B K1 115.8(8) . .
O4B C40B K1 50.9(5) . .
O6 C45 C46 108.2(8) . .
O6 C45 K1 48.4(4) . .
C46 C45 K1 148.7(7) . .
C45 C46 C47 104.2(9) . .
C48 C47 C46 102.5(9) . .
O6 C48 C47 108.8(10) . .
O6 C45B C46B 104.1(8) . .
O6 C45B K1 45.6(4) . .
C46B C45B K1 139.6(7) . .
C45B C46B C47B 103.9(9) . .
C48B C47B C46B 100.6(10) . .
O6 C48B C47B 100.7(11) . .
O7 C49 C50 106.3(8) . .
C49 C50 C51 107.1(8) . .
C52 C51 C50 106.7(10) . .
O7 C52 C51 107.4(11) . .
O7 C52 K1 47.4(6) . .
C51 C52 K1 154.5(12) . .
O7 C49B C50B 108.6(8) . .
C49B C50B C51B 107.0(9) . .
C50B C51B C52B 106.3(10) . .
O7 C52B C51B 106.7(11) . .
O7 C52B K1 47.1(6) . .
C51B C52B K1 150.5(13) . .
C54 C53 O8 106.0(8) . .
C53 C54 C55 103.6(9) . .
C54 C55 C56 103.3(9) . .
O8 C56 C55 103.3(8) . .
C54B C53B O8 99.6(8) . .
C53B C54B C55B 99.7(9) . .
C56B C55B C54B 104.7(9) . .
O8 C56B C55B 108.2(9) . .

loop_
_geom_bond_atom_site_label_1
_geom_bond_atom_site_label_2
_geom_bond_distance
_geom_bond_site_symmetry_2
Y1 N1 2.194(3) .
Y1 N1 2.218(3) 3_755
Y1 N3 2.303(3) .
Y1 N2 2.341(3) .
Y1 O1 2.425(3) .
Si1 N2 1.706(4) .
Si1 C1 1.877(5) .
Si1 C3 1.878(5) .
Si1 C2 1.890(5) .
Si2 N2 1.699(3) .
Si2 C5 1.880(5) .
Si2 C6 1.891(5) .
Si2 C4 1.892(5) .
Si3 N3 1.699(3) .
Si3 C9 1.872(5) .
Si3 C7 1.883(5) .
Si3 C8 1.888(5) .
Si4 N3 1.700(3) .
Si4 C10 1.868(5) .
Si4 C11 1.876(5) .
Si4 C12 1.876(5) .
N1 N1 1.401(6) 3_755
N1 Y1 2.218(3) 3_755
O1 C16 1.444(5) .
O1 C13 1.451(5) .
C13 C14 1.480(8) .
C14 C15 1.488(9) .
C15 C16 1.512(7) .
Y2 N4 2.190(3) .
Y2 N4 2.213(3) 3_656
Y2 N6 2.310(3) .
Y2 N5 2.329(3) .
Y2 O2 2.435(3) .
Si5 N5 1.693(3) .
Si5 C17 1.878(5) .
Si5 C19 1.886(5) .
Si5 C18 1.891(5) .
Si6 N5 1.713(3) .
Si6 C22 1.872(5) .
Si6 C21 1.877(4) .
Si6 C20 1.890(5) .
Si7 N6 1.700(3) .
Si7 C25 1.877(4) .
Si7 C24 1.882(4) .
Si7 C23 1.883(5) .
Si8 N6 1.701(3) .
Si8 C27 1.871(4) .
Si8 C28 1.884(5) .
Si8 C26 1.888(5) .
O2 C29 1.438(5) .
O2 C32 1.452(6) .
N4 N4 1.401(6) 3_656
N4 Y2 2.213(3) 3_656
C29 C30 1.513(8) .
C30 C31A 1.525(11) .
C30 C31B 1.558(14) .
C31A C32 1.434(11) .
C31B C32 1.426(14) .
K1 O3 2.545(8) .
K1 O4 2.653(8) .
K1 O5 2.678(5) .
K1 O8 2.685(4) .
K1 O6 2.692(4) .
K1 O7 2.711(4) .
K1 O3B 2.741(8) .
K1 O4B 2.770(8) .
O3 C33 1.39(3) .
O3 C36 1.728(15) .
O3B C36B 1.488(14) .
O3B C33B 1.49(3) .
O4 C40 1.453(16) .
O4 C37 1.491(14) .
O4B C37B 1.417(14) .
O4B C40B 1.490(16) .
O6 C48B 1.41(2) .
O6 C48 1.453(19) .
O6 C45 1.459(12) .
O6 C45B 1.472(12) .
O7 C52 1.43(2) .
O7 C49B 1.441(12) .
O7 C52B 1.45(2) .
O7 C49 1.458(12) .
O8 C56B 1.378(15) .
O8 C56 1.430(14) .
O8 C53 1.470(12) .
O8 C53B 1.609(12) .
O5 C41B 1.387(17) .
O5 C44 1.408(8) .
O5 C41 1.470(16) .
C41 C42 1.418(13) .
C42 C43 1.522(13) .
C43 C44 1.515(13) .
C44 C43B 1.522(19) .
C41B C42B 1.71(2) .
C42B C43B 1.46(2) .
C33 C34 1.494(12) .
C34 C35 1.505(12) .
C35 C36 1.390(11) .
C33B C34B 1.502(12) .
C34B C35B 1.503(13) .
C35B C36B 1.457(11) .
C37 C38 1.473(12) .
C38 C39 1.516(12) .
C39 C40 1.490(12) .
C37B C38B 1.497(12) .
C38B C39B 1.520(12) .
C39B C40B 1.460(12) .
C45 C46 1.499(11) .
C46 C47 1.525(11) .
C47 C48 1.517(12) .
C45B C46B 1.508(11) .
C46B C47B 1.528(11) .
C47B C48B 1.516(12) .
C49 C50 1.476(11) .
C50 C51 1.502(11) .
C51 C52 1.487(12) .
C49B C50B 1.453(11) .
C50B C51B 1.487(11) .
C51B C52B 1.497(12) .
C53 C54 1.462(12) .
C54 C55 1.522(12) .
C55 C56 1.545(12) .
C53B C54B 1.486(12) .
C54B C55B 1.540(11) .
C55B C56B 1.478(12) .
